data_7051207
loop_
_publ_author_name
'Montserrat Monfort'
'Inmaculada Resino'
'Joan Ribas'
'Xavier Solans'
'Merc\'e Font-Bardia'

_publ_section_title
;
 Synthesis of N3&#x2212;/SCN&#x2212; bridged polynuclear complexes of
 nickel(II) using N,N,N'-trimethylethane-1,2-diamine as a blocking
 ligand: low temperature magnetic study and single crystal structure of
 [Ni(\m1,1-N3)(\m1,3-N3)(N,N,N'-Me3en)]n
;
_journal_issue 12
_journal_name_full 'New J. Chem.'
_journal_page_first 1577
_journal_page_last 1582
_journal_paper_doi 10.1039/b105770g
_journal_volume 25
_journal_year 2001
_chemical_formula_sum 'C10 H28 F6 N5 Ni O2 P'
_chemical_formula_weight 454.05
_space_group_IT_number 29
_symmetry_space_group_name_Hall 'P 2c -2ac'
_symmetry_space_group_name_H-M 'P c a 21'
_atom_sites_solution_hydrogens geom
_atom_sites_solution_primary direct
_atom_sites_solution_secondary difmap
_audit_creation_method SHELXL
_cell_angle_alpha 90.00
_cell_angle_beta 90.00
_cell_angle_gamma 90.00
_cell_formula_units_Z 4
_cell_length_a 12.698(2)
_cell_length_b 10.1097(14)
_cell_length_c 15.698(5)
_cell_measurement_temperature 293(2)
_cell_volume 2015.2(8)
_computing_structure_refinement 'SHELXL-93 (Sheldrick, 1993)'
_computing_structure_solution 'SHELXS-86 (Sheldrick, 1990)'
_diffrn_ambient_temperature 293(2)
_diffrn_radiation_monochromator graphite
_diffrn_radiation_source 'fine-focus sealed tube'
_diffrn_radiation_type MoK\a
_diffrn_radiation_wavelength 0.71069
_diffrn_reflns_av_R_equivalents 0.0216
_diffrn_reflns_av_sigmaI/netI 0.0234
_diffrn_reflns_limit_h_max 17
_diffrn_reflns_limit_h_min -17
_diffrn_reflns_limit_k_max 14
_diffrn_reflns_limit_k_min 0
_diffrn_reflns_limit_l_max 22
_diffrn_reflns_limit_l_min 0
_diffrn_reflns_number 5326
_diffrn_reflns_theta_max 29.96
_diffrn_reflns_theta_min 2.01
_exptl_absorpt_coefficient_mu 1.108
_exptl_crystal_density_diffrn 1.497
_exptl_crystal_F_000 944
_refine_diff_density_max 0.446
_refine_diff_density_min -0.339
_refine_diff_density_rms 0.058
_refine_ls_abs_structure_details 'Flack H D (1983), Acta Cryst. A39, 876-881'
_refine_ls_abs_structure_Flack 0.00(3)
_refine_ls_extinction_coef 0.0101(12)
_refine_ls_extinction_expression Fc^*^=kFc[1+0.001xFc^2^\l^3^/sin(2\q)]^-1/4^
_refine_ls_extinction_method SHELXL
_refine_ls_goodness_of_fit_all 1.057
_refine_ls_goodness_of_fit_obs 1.078
_refine_ls_matrix_type full
_refine_ls_number_parameters 240
_refine_ls_number_reflns 2761
_refine_ls_number_restraints 1
_refine_ls_restrained_S_all 1.302
_refine_ls_restrained_S_obs 1.078
_refine_ls_R_factor_all 0.0434
_refine_ls_R_factor_obs 0.0372
_refine_ls_shift/esd_max 0.000
_refine_ls_shift/esd_mean 0.000
_refine_ls_structure_factor_coef Fsqd
_refine_ls_weighting_details 'w=1/[\s^2^(Fo^2^)+(0.0717P)^2^+0.0256P] where P=(Fo^2^+2Fc^2^)/3'
_refine_ls_weighting_scheme calc
_refine_ls_wR_factor_all 0.1184
_refine_ls_wR_factor_obs 0.0945
_reflns_number_observed 2562
_reflns_number_total 2811
_reflns_observed_criterion >2sigma(I)
_cod_data_source_file b105770g.txt
_cod_data_source_block ?Ni(NO2)(N,N,N'-Me3en)2?PF6
_cod_depositor_comments
;
The following automatic conversions were performed:

'_refine_ls_weighting_scheme' value 'calc
w=1/[\s^2^(Fo^2^)+(0.0717P)^2^+0.0256P] where P=(Fo^2^+2Fc^2^)/3' was
changed to 'calc'. New tag '_refine_ls_weighting_details' was
created. The value of the new tag was set to
'w=1/[\s^2^(Fo^2^)+(0.0717P)^2^+0.0256P] where P=(Fo^2^+2Fc^2^)/3'.

Automatic conversion script
Id: cif_fix_values 3143 2015-03-26 13:38:13Z robertas 
;
_cod_database_code 7051207

loop_
_symmetry_equiv_pos_as_xyz
'x, y, z'
'-x, -y, z+1/2'
'x+1/2, -y, z'
'-x+1/2, y, z+1/2'

loop_
_atom_site_aniso_label
_atom_site_aniso_U_11
_atom_site_aniso_U_22
_atom_site_aniso_U_33
_atom_site_aniso_U_23
_atom_site_aniso_U_13
_atom_site_aniso_U_12
Ni1 0.0377(2) 0.0429(2) 0.0357(2) 0.0041(2) -0.0005(2) 0.00367(12)
P 0.0967(8) 0.0562(5) 0.0494(5) 0.0048(4) 0.0019(5) 0.0064(6)
O1 0.067(2) 0.082(2) 0.0495(15) 0.0093(13) -0.0121(14) 0.0124(14)
O2 0.0486(11) 0.0694(14) 0.070(2) 0.006(2) 0.0163(14) 0.0096(10)
N1 0.0533(15) 0.066(2) 0.053(2) -0.0095(14) -0.0041(13) 0.0170(14)
N2 0.058(2) 0.0501(15) 0.064(2) 0.0097(13) -0.0153(13) -0.0061(12)
N3 0.0451(13) 0.0534(14) 0.063(2) 0.0163(12) 0.0123(11) 0.0041(11)
N4 0.053(2) 0.066(2) 0.0378(13) -0.0022(12) -0.0007(12) -0.0068(13)
N5 0.047(2) 0.075(2) 0.081(3) 0.017(2) -0.011(2) 0.011(2)
C1 0.087(3) 0.058(2) 0.083(3) -0.019(2) -0.018(2) 0.020(2)
C2 0.096(3) 0.060(2) 0.081(3) -0.004(2) -0.018(3) -0.007(2)
C3 0.080(3) 0.049(2) 0.089(3) -0.008(2) 0.017(2) -0.011(2)
C4 0.067(2) 0.078(3) 0.060(2) -0.016(2) -0.001(2) -0.022(2)
C11 0.044(2) 0.073(2) 0.088(3) -0.005(2) 0.005(2) 0.012(2)
C12 0.100(4) 0.113(4) 0.052(2) -0.002(3) 0.007(2) 0.032(3)
C21 0.063(2) 0.076(3) 0.122(5) 0.028(3) -0.024(3) -0.024(2)
C31 0.077(3) 0.078(3) 0.110(4) 0.051(3) 0.005(3) -0.002(3)
C41 0.073(3) 0.118(4) 0.040(2) -0.001(2) 0.020(2) -0.006(3)
C42 0.093(4) 0.091(3) 0.057(2) 0.013(2) -0.023(2) 0.002(3)
F1 0.145(4) 0.081(2) 0.129(4) 0.035(2) 0.023(3) 0.028(2)
F2 0.225(7) 0.114(3) 0.150(6) 0.028(3) 0.111(6) 0.000(3)
F3 0.239(7) 0.076(2) 0.150(5) -0.008(3) -0.031(4) 0.061(3)
F4 0.130(4) 0.229(7) 0.156(6) -0.081(5) -0.041(4) -0.018(4)
F5 0.186(5) 0.146(4) 0.115(4) -0.046(3) -0.054(4) 0.033(4)
F6 0.127(4) 0.161(4) 0.123(4) -0.020(3) 0.053(3) -0.013(4)

loop_
_atom_site_label
_atom_site_type_symbol
_atom_site_fract_x
_atom_site_fract_y
_atom_site_fract_z
_atom_site_U_iso_or_equiv
_atom_site_thermal_displace_type
_atom_site_occupancy
_atom_site_calc_flag
_atom_site_refinement_flags
_atom_site_disorder_group
Ni1 Ni 0.31733(2) 0.33659(3) 0.11734(6) 0.03877(12) Uani 1 d . .
P P 0.26098(12) 0.87544(11) 0.33726(10) 0.0674(3) Uani 1 d . .
O1 O 0.2109(3) 0.3528(3) 0.0104(2) 0.0662(8) Uani 1 d . .
O2 O 0.1665(2) 0.4415(3) 0.1251(3) 0.0628(7) Uani 1 d . .
N1 N 0.4342(2) 0.2187(3) 0.0542(2) 0.0575(7) Uani 1 d . .
N2 N 0.2471(3) 0.1524(3) 0.1451(3) 0.0574(8) Uani 1 d . .
N3 N 0.3925(2) 0.5197(3) 0.0936(2) 0.0538(7) Uani 1 d . .
N4 N 0.3676(3) 0.3730(3) 0.2471(2) 0.0522(6) Uani 1 d . .
N5 N 0.1430(3) 0.4191(4) 0.0487(3) 0.0674(9) Uani 1 d . .
C1 C 0.4055(4) 0.0781(4) 0.0786(4) 0.0763(12) Uani 1 d . .
H1 H 0.4346(4) 0.0178(4) 0.0367(4) 0.100(5) Uiso 1 calc R .
H1A H 0.4371(4) 0.0574(4) 0.1332(4) 0.100(5) Uiso 1 calc R .
C2 C 0.2892(5) 0.0570(5) 0.0841(4) 0.0787(13) Uani 1 d . .
H2 H 0.2570(5) 0.0701(5) 0.0287(4) 0.100(5) Uiso 1 calc R .
H2A H 0.2742(5) -0.0324(5) 0.1029(4) 0.100(5) Uiso 1 calc R .
C3 C 0.3954(4) 0.5870(4) 0.1763(4) 0.0726(12) Uani 1 d . .
H3 H 0.3255(4) 0.6178(4) 0.1912(4) 0.100(5) Uiso 1 calc R .
H3A H 0.4419(4) 0.6630(4) 0.1733(4) 0.100(5) Uiso 1 calc R .
C4 C 0.4340(4) 0.4932(4) 0.2418(3) 0.0687(11) Uani 1 d . .
H4 H 0.5057(4) 0.4678(4) 0.2284(3) 0.100(5) Uiso 1 calc R .
H4A H 0.4346(4) 0.5370(4) 0.2968(3) 0.100(5) Uiso 1 calc R .
C11 C 0.5472(3) 0.2398(4) 0.0764(4) 0.0684(10) Uani 1 d . .
H11 H 0.5565(3) 0.2298(4) 0.1367(4) 0.112(26) Uiso 1 calc R .
H11A H 0.5681(3) 0.3273(4) 0.0596(4) 0.060(13) Uiso 1 calc R .
H11B H 0.5898(3) 0.1759(4) 0.0470(4) 0.100(5) Uiso 1 calc R .
C12 C 0.4210(6) 0.2344(7) -0.0392(3) 0.088(2) Uani 1 d . .
H12 H 0.3485(6) 0.2210(7) -0.0541(3) 0.100(5) Uiso 1 calc R .
H12A H 0.4639(6) 0.1705(7) -0.0683(3) 0.100(5) Uiso 1 calc R .
H12B H 0.4422(6) 0.3219(7) -0.0557(3) 0.100(5) Uiso 1 calc R .
C21 C 0.1295(4) 0.1410(5) 0.1528(5) 0.087(2) Uani 1 d . .
H21 H 0.1042(4) 0.2048(5) 0.1932(5) 0.100(5) Uiso 1 calc R .
H21A H 0.1113(4) 0.0537(5) 0.1717(5) 0.106(23) Uiso 1 calc R .
H21B H 0.0977(4) 0.1574(5) 0.0983(5) 0.100(5) Uiso 1 calc R .
C31 C 0.3531(5) 0.6074(5) 0.0237(5) 0.089(2) Uani 1 d . .
H31 H 0.3526(5) 0.5592(5) -0.0290(5) 0.100(5) Uiso 1 calc R .
H31A H 0.3985(5) 0.6829(5) 0.0184(5) 0.100(5) Uiso 1 calc R .
H31B H 0.2830(5) 0.6364(5) 0.0368(5) 0.100(5) Uiso 1 calc R .
C41 C 0.2691(4) 0.4051(6) 0.2961(3) 0.0767(13) Uani 1 d . .
H41 H 0.2300(4) 0.4720(6) 0.2664(3) 0.100(5) Uiso 1 calc R .
H41A H 0.2877(4) 0.4369(6) 0.3518(3) 0.100(5) Uiso 1 calc R .
H41B H 0.2268(4) 0.3269(6) 0.3016(3) 0.100(5) Uiso 1 calc R .
C42 C 0.4247(5) 0.2712(6) 0.2943(3) 0.0803(14) Uani 1 d . .
H42 H 0.3822(5) 0.1929(6) 0.2980(3) 0.100(5) Uiso 1 calc R .
H42A H 0.4401(5) 0.3028(6) 0.3506(3) 0.100(5) Uiso 1 calc R .
H42B H 0.4893(5) 0.2510(6) 0.2653(3) 0.100(5) Uiso 1 calc R .
F1 F 0.2207(4) 1.0231(4) 0.3215(3) 0.1183(15) Uani 1 d . .
F2 F 0.1696(7) 0.8579(5) 0.4040(5) 0.163(3) Uani 1 d . .
F3 F 0.3141(5) 0.7404(5) 0.3581(4) 0.155(2) Uani 1 d . .
F4 F 0.1989(5) 0.8153(8) 0.2631(6) 0.172(3) Uani 1 d . .
F5 F 0.3381(5) 0.9409(6) 0.4092(4) 0.149(2) Uani 1 d . .
F6 F 0.3534(4) 0.9038(6) 0.2705(4) 0.137(2) Uani 1 d . .
H2N H 0.2675(33) 0.1456(35) 0.2048(30) 0.037(9) Uiso 1 d . .
H3N H 0.4643(56) 0.5023(65) 0.0808(40) 0.094(19) Uiso 1 d . .

loop_
_atom_type_symbol
_atom_type_description
_atom_type_scat_dispersion_real
_atom_type_scat_dispersion_imag
_atom_type_scat_source
C C 0.0033 0.0016 'International Tables Vol C Tables 4.2.6.8 and 6.1.1.4'
H H 0.0000 0.0000 'International Tables Vol C Tables 4.2.6.8 and 6.1.1.4'
N N 0.0061 0.0033 'International Tables Vol C Tables 4.2.6.8 and 6.1.1.4'
O O 0.0106 0.0060 'International Tables Vol C Tables 4.2.6.8 and 6.1.1.4'
F F 0.0171 0.0103 'International Tables Vol C Tables 4.2.6.8 and 6.1.1.4'
P P 0.1023 0.0942 'International Tables Vol C Tables 4.2.6.8 and 6.1.1.4'
Ni Ni 0.3393 1.1124 'International Tables Vol C Tables 4.2.6.8 and 6.1.1.4'

loop_
_geom_angle_atom_site_label_1
_geom_angle_atom_site_label_2
_geom_angle_atom_site_label_3
_geom_angle
_geom_angle_site_symmetry_1
_geom_angle_site_symmetry_3
_geom_angle_publ_flag
N2 Ni1 N3 177.5(2) . . ?
N2 Ni1 N1 84.1(2) . . ?
N3 Ni1 N1 95.31(13) . . ?
N2 Ni1 O1 87.90(14) . . ?
N3 Ni1 O1 94.54(14) . . ?
N1 Ni1 O1 96.66(14) . . ?
N2 Ni1 N4 94.6(2) . . ?
N3 Ni1 N4 83.32(13) . . ?
N1 Ni1 N4 108.95(13) . . ?
O1 Ni1 N4 154.39(13) . . ?
N2 Ni1 O2 92.66(13) . . ?
N3 Ni1 O2 88.89(11) . . ?
N1 Ni1 O2 154.0(2) . . ?
O1 Ni1 O2 57.3(2) . . ?
N4 Ni1 O2 97.1(2) . . ?
F4 P F3 92.0(4) . . ?
F4 P F2 94.7(5) . . ?
F3 P F2 94.6(4) . . ?
F4 P F1 95.1(4) . . ?
F3 P F1 172.1(4) . . ?
F2 P F1 88.4(3) . . ?
F4 P F6 87.2(4) . . ?
F3 P F6 88.7(4) . . ?
F2 P F6 176.1(3) . . ?
F1 P F6 88.0(3) . . ?
F4 P F5 173.7(4) . . ?
F3 P F5 87.2(3) . . ?
F2 P F5 91.6(5) . . ?
F1 P F5 85.4(3) . . ?
F6 P F5 86.6(4) . . ?
N5 O1 Ni1 95.6(3) . . ?
N5 O2 Ni1 93.8(2) . . ?
C12 N1 C11 108.9(4) . . ?
C12 N1 C1 108.8(4) . . ?
C11 N1 C1 107.8(3) . . ?
C12 N1 Ni1 108.6(3) . . ?
C11 N1 Ni1 118.6(3) . . ?
C1 N1 Ni1 103.8(3) . . ?
C2 N2 C21 111.4(4) . . ?
C2 N2 Ni1 107.0(3) . . ?
C21 N2 Ni1 120.3(3) . . ?
C2 N2 H2N 119.2(23) . . ?
C21 N2 H2N 100.5(25) . . ?
Ni1 N2 H2N 98.5(23) . . ?
C3 N3 C31 112.5(4) . . ?
C3 N3 Ni1 105.2(2) . . ?
C31 N3 Ni1 119.7(3) . . ?
C3 N3 H3N 104.4(39) . . ?
C31 N3 H3N 106.0(38) . . ?
Ni1 N3 H3N 107.9(40) . . ?
C42 N4 C4 108.9(4) . . ?
C42 N4 C41 107.8(4) . . ?
C4 N4 C41 108.9(4) . . ?
C42 N4 Ni1 120.2(3) . . ?
C4 N4 Ni1 104.8(3) . . ?
C41 N4 Ni1 105.8(3) . . ?
O1 N5 O2 113.2(3) . . ?
C2 C1 N1 112.7(4) . . ?
C2 C1 H1 109.0(3) . . ?
N1 C1 H1 109.0(2) . . ?
C2 C1 H1A 109.0(3) . . ?
N1 C1 H1A 109.0(2) . . ?
H1 C1 H1A 107.8 . . ?
N2 C2 C1 107.8(4) . . ?
N2 C2 H2 110.1(3) . . ?
C1 C2 H2 110.1(3) . . ?
N2 C2 H2A 110.1(3) . . ?
C1 C2 H2A 110.1(3) . . ?
H2 C2 H2A 108.5 . . ?
N3 C3 C4 109.0(4) . . ?
N3 C3 H3 109.9(2) . . ?
C4 C3 H3 109.9(3) . . ?
N3 C3 H3A 109.9(2) . . ?
C4 C3 H3A 109.9(2) . . ?
H3 C3 H3A 108.3 . . ?
N4 C4 C3 112.1(4) . . ?
N4 C4 H4 109.2(2) . . ?
C3 C4 H4 109.2(3) . . ?
N4 C4 H4A 109.2(2) . . ?
C3 C4 H4A 109.2(3) . . ?
H4 C4 H4A 107.9 . . ?
N1 C11 H11 109.5(3) . . ?
N1 C11 H11A 109.5(2) . . ?
H11 C11 H11A 109.5 . . ?
N1 C11 H11B 109.5(2) . . ?
H11 C11 H11B 109.5 . . ?
H11A C11 H11B 109.5 . . ?
N1 C12 H12 109.5(3) . . ?
N1 C12 H12A 109.5(3) . . ?
H12 C12 H12A 109.5 . . ?
N1 C12 H12B 109.5(3) . . ?
H12 C12 H12B 109.5 . . ?
H12A C12 H12B 109.5 . . ?
N2 C21 H21 109.5(3) . . ?
N2 C21 H21A 109.5(2) . . ?
H21 C21 H21A 109.5 . . ?
N2 C21 H21B 109.5(3) . . ?
H21 C21 H21B 109.5 . . ?
H21A C21 H21B 109.5 . . ?
N3 C31 H31 109.5(3) . . ?
N3 C31 H31A 109.5(3) . . ?
H31 C31 H31A 109.5 . . ?
N3 C31 H31B 109.5(3) . . ?
H31 C31 H31B 109.5 . . ?
H31A C31 H31B 109.5 . . ?
N4 C41 H41 109.5(3) . . ?
N4 C41 H41A 109.5(2) . . ?
H41 C41 H41A 109.5 . . ?
N4 C41 H41B 109.5(3) . . ?
H41 C41 H41B 109.5 . . ?
H41A C41 H41B 109.5 . . ?
N4 C42 H42 109.5(3) . . ?
N4 C42 H42A 109.5(3) . . ?
H42 C42 H42A 109.5 . . ?
N4 C42 H42B 109.5(3) . . ?
H42 C42 H42B 109.5 . . ?
H42A C42 H42B 109.5 . . ?

loop_
_geom_bond_atom_site_label_1
_geom_bond_atom_site_label_2
_geom_bond_distance
_geom_bond_site_symmetry_2
_geom_bond_publ_flag
Ni1 N2 2.110(3) . ?
Ni1 N3 2.116(3) . ?
Ni1 N1 2.146(3) . ?
Ni1 O1 2.162(4) . ?
Ni1 N4 2.166(4) . ?
Ni1 O2 2.192(2) . ?
P F4 1.532(6) . ?
P F3 1.557(4) . ?
P F2 1.574(6) . ?
P F1 1.597(4) . ?
P F6 1.599(5) . ?
P F5 1.634(5) . ?
O1 N5 1.246(5) . ?
O2 N5 1.256(6) . ?
N1 C12 1.485(6) . ?
N1 C11 1.492(5) . ?
N1 C1 1.516(6) . ?
N2 C2 1.461(7) . ?
N2 C21 1.503(7) . ?
N2 H2N 0.97(5) . ?
N3 C3 1.465(6) . ?
N3 C31 1.497(6) . ?
N3 H3N 0.95(7) . ?
N4 C42 1.460(6) . ?
N4 C4 1.482(5) . ?
N4 C41 1.505(5) . ?
C1 C2 1.495(8) . ?
C1 H1 0.97 . ?
C1 H1A 0.97 . ?
C2 H2 0.97 . ?
C2 H2A 0.97 . ?
C3 C4 1.482(8) . ?
C3 H3 0.97 . ?
C3 H3A 0.97 . ?
C4 H4 0.97 . ?
C4 H4A 0.97 . ?
C11 H11 0.96 . ?
C11 H11A 0.96 . ?
C11 H11B 0.96 . ?
C12 H12 0.96 . ?
C12 H12A 0.96 . ?
C12 H12B 0.96 . ?
C21 H21 0.96 . ?
C21 H21A 0.96 . ?
C21 H21B 0.96 . ?
C31 H31 0.96 . ?
C31 H31A 0.96 . ?
C31 H31B 0.96 . ?
C41 H41 0.96 . ?
C41 H41A 0.96 . ?
C41 H41B 0.96 . ?
C42 H42 0.96 . ?
C42 H42A 0.96 . ?
C42 H42B 0.96 . ?
